data_9004197
loop_
_publ_author_name
'Grice, J. D.'
'Ferguson, R. B.'

_publ_section_title
;
 The crystal structure of arsenohauchecornite
;
_journal_name_full 'The Canadian Mineralogist'
_journal_page_first 137
_journal_page_last 142
_journal_volume 27
_journal_year 1989
_chemical_compound_source 'Vermilion mine, Sudbury District, Ontario, Canada'
_chemical_formula_sum 'As Bi3 Ni18 S16'
_chemical_name_mineral Arsenohauchecornite
_space_group_IT_number 139
_symmetry_space_group_name_Hall '-I 4 2'
_symmetry_space_group_name_H-M 'I 4/m m m'
_cell_angle_alpha 90
_cell_angle_beta 90
_cell_angle_gamma 90
_cell_length_a 10.2711
_cell_length_b 10.2711
_cell_length_c 10.8070
_cell_formula_units_Z 2
_cell_volume 1140.090
_database_code_amcsd 0005222
_exptl_crystal_density_diffrn 6.616
_cod_original_formula_sum 'Ni18 Bi3 As S16'
_cod_database_code 9004197

loop_
_space_group_symop_operation_xyz
x,y,z
1/2+x,1/2+y,1/2+z
-y,-x,z
1/2-y,1/2-x,1/2+z
y,x,-z
1/2+y,1/2+x,1/2-z
y,-x,-z
1/2+y,1/2-x,1/2-z
-y,x,z
1/2-y,1/2+x,1/2+z
x,-y,z
1/2+x,1/2-y,1/2+z
-x,y,-z
1/2-x,1/2+y,1/2-z
x,y,-z
1/2+x,1/2+y,1/2-z
-x,-y,z
1/2-x,1/2-y,1/2+z
y,x,z
1/2+y,1/2+x,1/2+z
-y,-x,-z
1/2-y,1/2-x,1/2-z
-y,x,-z
1/2-y,1/2+x,1/2-z
y,-x,z
1/2+y,1/2-x,1/2+z
-x,y,z
1/2-x,1/2+y,1/2+z
x,-y,-z
1/2+x,1/2-y,1/2-z
-x,-y,-z
1/2-x,1/2-y,1/2-z

loop_
_atom_site_aniso_label
_atom_site_aniso_U_11
_atom_site_aniso_U_22
_atom_site_aniso_U_33
_atom_site_aniso_U_12
_atom_site_aniso_U_13
_atom_site_aniso_U_23
Ni1 0.00780 0.00780 0.00940 0.00000 0.00000 0.00000
Ni2 0.01010 0.01010 0.00810 0.00070 -0.00040 -0.00040
Ni3 0.00880 0.00880 0.00870 0.00140 0.00140 0.00140
Bi1 0.00890 0.00890 0.00790 0.00000 0.00000 0.00000
Bi2 0.00980 0.00980 0.01020 0.00000 0.00000 0.00000
As 0.00630 0.00630 0.00990 0.00000 0.00000 0.00000
S1 0.00520 0.00570 0.00760 0.00090 0.00000 0.00000
S2 0.00840 0.00690 0.00850 0.00000 0.00080 0.00000

loop_
_atom_site_label
_atom_site_fract_x
_atom_site_fract_y
_atom_site_fract_z
Ni1 0.50000 0.00000 0.00000
Ni2 0.14501 0.14501 0.37922
Ni3 0.17109 0.17109 0.12524
Bi1 0.50000 0.00000 0.25000
Bi2 0.00000 0.00000 0.00000
As 0.00000 0.00000 0.50000
S1 0.34930 0.16130 0.00000
S2 0.22870 0.00000 0.24150

loop_
_cod_related_entry_id
_cod_related_entry_database
_cod_related_entry_code
1 AMCSD 0005222
